data_2244110
loop_
_publ_author_name
'Khalilov, Ali N.'
'Khrustalev, Victor N.'
'Fortalnova, Elena A.'
'Akkurt, Mehmet'
'Y\?ild\?ir\?im, Sema \"Ozt\"urk'
'Bhattarai, Ajaya'
'Mamedov, \.Ibrahim G.'

_publ_section_title
;
 Crystal structure and Hirshfeld surface analysis of
 4-bromo-2-[3-methyl-5-(2,4,6-trimethylbenzyl)oxazolidin-2-yl]phenol
;
_journal_coeditor_code TX2051
_journal_issue 7
_journal_name_full 'Acta Crystallographica Section E'
_journal_page_first
;
;
_journal_paper_doi 10.1107/S2056989022005928
_journal_volume 78
_journal_year 2022
_chemical_formula_iupac 'C20 H24 Br N O2'
_chemical_formula_moiety 'C20 H24 Br N O2'
_chemical_formula_sum 'C20 H24 Br N O2'
_chemical_formula_weight 390.30
_chemical_name_systematic
;
4-Bromo-2-[3-methyl-5-(2,4,6-trimethylbenzyl)oxazolidin-2-yl]phenol
;
_space_group_crystal_system monoclinic
_space_group_IT_number 14
_space_group_name_Hall '-P 2ybc'
_space_group_name_H-M_alt 'P 1 21/c 1'
_atom_sites_solution_hydrogens mixed
_atom_sites_solution_primary difmap
_atom_sites_solution_secondary difmap
_audit_creation_method SHELXL-2013
_cell_angle_alpha 90
_cell_angle_beta 96.1425(11)
_cell_angle_gamma 90
_cell_formula_units_Z 4
_cell_length_a 21.1019(3)
_cell_length_b 9.01359(11)
_cell_length_c 10.03985(11)
_cell_measurement_reflns_used 13703
_cell_measurement_temperature 100(2)
_cell_measurement_theta_max 78.56
_cell_measurement_theta_min 2.14
_cell_volume 1898.65(4)
_computing_cell_refinement
;
CrysAlisPro (Rigaku OD, 2021)
;
_computing_data_collection
;
CrysAlisPro (Rigaku OD, 2021)
;
_computing_data_reduction
;
CrysAlisPro (Rigaku OD, 2021)
;
_computing_molecular_graphics
;
ORTEP-3 for Windows (Farrugia, 2012)
;
_computing_publication_material
;
PLATON (Spek, 2020)
;
_computing_structure_refinement
;
SHELXL2018 (Sheldrick, 2015b)
;
_computing_structure_solution
;
SHELXT (Sheldrick, 2015a)
;
_diffrn_ambient_temperature 100(2)
_diffrn_measured_fraction_theta_full 1.000
_diffrn_measured_fraction_theta_max 0.994
_diffrn_measurement_device_type 'XtaLAB Synergy, Dualflex, HyPix'
_diffrn_measurement_method '\f and \w'
_diffrn_radiation_type CuK\a
_diffrn_radiation_wavelength 1.54184
_diffrn_reflns_av_R_equivalents 0.0428
_diffrn_reflns_av_unetI/netI 0.0314
_diffrn_reflns_limit_h_max 26
_diffrn_reflns_limit_h_min -25
_diffrn_reflns_limit_k_max 11
_diffrn_reflns_limit_k_min -11
_diffrn_reflns_limit_l_max 10
_diffrn_reflns_limit_l_min -12
_diffrn_reflns_number 21431
_diffrn_reflns_theta_full 67.684
_diffrn_reflns_theta_max 79.607
_diffrn_reflns_theta_min 2.106
_diffrn_source 'micro-focus sealed X-ray tube'
_diffrn_standards_decay_% 0
_diffrn_standards_interval_count 0
_diffrn_standards_interval_time 0
_diffrn_standards_number 0
_exptl_absorpt_coefficient_mu 3.033
_exptl_absorpt_correction_T_max 0.882
_exptl_absorpt_correction_T_min 0.424
_exptl_absorpt_correction_type multi-scan
_exptl_absorpt_process_details
;
(CrysAlisPro; Rigaku OD, 2021)
;
_exptl_crystal_colour colourless
_exptl_crystal_density_diffrn 1.365
_exptl_crystal_description needle
_exptl_crystal_F_000 808
_exptl_crystal_size_max 0.32
_exptl_crystal_size_mid 0.04
_exptl_crystal_size_min 0.03
_refine_diff_density_max 0.584
_refine_diff_density_min -0.597
_refine_ls_extinction_method none
_refine_ls_goodness_of_fit_ref 1.072
_refine_ls_hydrogen_treatment mixed
_refine_ls_matrix_type full
_refine_ls_number_parameters 225
_refine_ls_number_reflns 4096
_refine_ls_number_restraints 0
_refine_ls_restrained_S_all 1.072
_refine_ls_R_factor_all 0.0357
_refine_ls_R_factor_gt 0.0334
_refine_ls_shift/su_max 0.001
_refine_ls_shift/su_mean 0.000
_refine_ls_structure_factor_coef Fsqd
_refine_ls_weighting_details 'w=1/[\s^2^(Fo^2^)+(0.055P)^2^+1.11P] where P=(Fo^2^+2Fc^2^)/3'
_refine_ls_weighting_scheme calc
_refine_ls_wR_factor_gt 0.0942
_refine_ls_wR_factor_ref 0.0958
_reflns_number_gt 3783
_reflns_number_total 4096
_reflns_threshold_expression 'I > 2\s(I)'
_cod_data_source_file tx2051sup1.cif
_cod_data_source_block I
_cod_original_cell_volume 1898.66(4)
_cod_original_sg_symbol_H-M 'P 21/c'
_cod_database_code 2244110
_shelx_space_group_comment
;
The symmetry employed for this shelxl refinement is uniquely defined
by the following loop, which should always be used as a source of
symmetry information in preference to the above space-group names.
They are only intended as comments.
;
_shelx_estimated_absorpt_t_min 0.444
_shelx_estimated_absorpt_t_max 0.915
_shelxl_version_number .2013

loop_
_space_group_symop_operation_xyz
'x, y, z'
'-x, y+1/2, -z+1/2'
'-x, -y, -z'
'x, -y-1/2, z-1/2'

loop_
_atom_site_type_symbol
_atom_site_label
_atom_site_fract_x
_atom_site_fract_y
_atom_site_fract_z
_atom_site_U_iso_or_equiv
_atom_site_adp_type
_atom_site_calc_flag
_atom_site_occupancy
_atom_site_disorder_assembly
_atom_site_disorder_group
Br Br1 0.54220(2) 0.31515(2) 0.43375(2) 0.02813(9) Uani d 1 . .
O O1 0.27633(7) 0.25150(17) 0.58702(14) 0.0298(3) Uani d 1 . .
C C2 0.32957(9) 0.1726(2) 0.65118(19) 0.0232(4) Uani d 1 . .
H H2 0.3517 0.2334 0.7256 0.028 Uiso calc 1 . .
N N3 0.30119(8) 0.03941(18) 0.70533(15) 0.0240(3) Uani d 1 . .
C C4 0.24396(10) 0.0998(2) 0.7578(2) 0.0286(4) Uani d 1 . .
H H4A 0.2548 0.1518 0.8441 0.034 Uiso calc 1 . .
H H4B 0.2124 0.0210 0.7696 0.034 Uiso calc 1 . .
C C5 0.21970(10) 0.2075(2) 0.6467(2) 0.0275(4) Uani d 1 . .
H H5 0.1901 0.1541 0.5785 0.033 Uiso calc 1 . .
C C6 0.37483(9) 0.1367(2) 0.54907(18) 0.0226(4) Uani d 1 . .
C C7 0.42805(9) 0.2251(2) 0.53991(18) 0.0235(4) Uani d 1 . .
H H7 0.4364 0.3066 0.5991 0.028 Uiso calc 1 . .
C C8 0.46904(9) 0.1942(2) 0.44404(19) 0.0229(4) Uani d 1 . .
C C9 0.45780(9) 0.0753(2) 0.35676(18) 0.0238(4) Uani d 1 . .
H H9 0.4865 0.0541 0.2925 0.029 Uiso calc 1 . .
C C10 0.40439(10) -0.0118(2) 0.36452(18) 0.0255(4) Uani d 1 . .
H H10 0.3961 -0.0925 0.3043 0.031 Uiso calc 1 . .
C C11 0.36252(9) 0.0175(2) 0.45995(18) 0.0237(4) Uani d 1 . .
O O11 0.31123(7) -0.07205(17) 0.46493(15) 0.0287(3) Uani d 1 . .
H H11 0.2980(17) -0.053(4) 0.536(4) 0.050(9) Uiso d 1 . .
C C12 0.34457(10) -0.0365(2) 0.8069(2) 0.0295(4) Uani d 1 . .
H H12A 0.3823 -0.0707 0.7665 0.044 Uiso calc 1 . .
H H12B 0.3228 -0.1218 0.8418 0.044 Uiso calc 1 . .
H H12C 0.3577 0.0323 0.8803 0.044 Uiso calc 1 . .
C C13 0.18595(10) 0.3429(2) 0.6965(2) 0.0293(4) Uani d 1 . .
H H13A 0.1502 0.3093 0.7453 0.035 Uiso calc 1 . .
H H13B 0.2162 0.3982 0.7606 0.035 Uiso calc 1 . .
C C14 0.16029(10) 0.4466(2) 0.5851(2) 0.0288(4) Uani d 1 . .
C C15 0.19383(11) 0.5761(2) 0.5574(2) 0.0301(4) Uani d 1 . .
C C16 0.16792(12) 0.6723(3) 0.4563(2) 0.0361(5) Uani d 1 . .
H H16 0.1904 0.7603 0.4389 0.043 Uiso calc 1 . .
C C17 0.11055(12) 0.6426(3) 0.3812(3) 0.0430(6) Uani d 1 . .
C C18 0.07858(11) 0.5135(4) 0.4079(3) 0.0452(6) Uani d 1 . .
H H18 0.0393 0.4915 0.3564 0.054 Uiso calc 1 . .
C C19 0.10236(10) 0.4145(3) 0.5084(2) 0.0365(5) Uani d 1 . .
C C20 0.25709(13) 0.6141(3) 0.6335(2) 0.0393(5) Uani d 1 . .
H H20A 0.2512 0.6344 0.7273 0.059 Uiso calc 1 . .
H H20B 0.2748 0.7021 0.5938 0.059 Uiso calc 1 . .
H H20C 0.2865 0.5304 0.6291 0.059 Uiso calc 1 . .
C C21 0.08362(15) 0.7492(5) 0.2732(3) 0.0650(10) Uani d 1 . .
H H21A 0.0776 0.8468 0.3131 0.097 Uiso calc 1 . .
H H21B 0.0425 0.7119 0.2318 0.097 Uiso calc 1 . .
H H21C 0.1133 0.7581 0.2050 0.097 Uiso calc 1 . .
C C22 0.06445(12) 0.2765(4) 0.5315(3) 0.0523(7) Uani d 1 . .
H H22A 0.0859 0.1897 0.4985 0.079 Uiso calc 1 . .
H H22B 0.0217 0.2853 0.4835 0.079 Uiso calc 1 . .
H H22C 0.0611 0.2651 0.6276 0.079 Uiso calc 1 . .

loop_
_atom_site_aniso_label
_atom_site_aniso_U_11
_atom_site_aniso_U_22
_atom_site_aniso_U_33
_atom_site_aniso_U_12
_atom_site_aniso_U_13
_atom_site_aniso_U_23
Br1 0.02612(13) 0.02966(14) 0.02922(14) -0.00322(7) 0.00584(9) 0.00477(7)
O1 0.0269(7) 0.0344(8) 0.0296(7) 0.0054(6) 0.0103(6) 0.0108(6)
C2 0.0242(9) 0.0241(9) 0.0216(8) -0.0010(7) 0.0035(7) 0.0011(7)
N3 0.0258(8) 0.0261(8) 0.0201(7) -0.0015(6) 0.0024(6) 0.0029(6)
C4 0.0291(9) 0.0332(10) 0.0245(9) -0.0019(8) 0.0076(7) 0.0037(8)
C5 0.0270(10) 0.0315(10) 0.0249(9) -0.0003(8) 0.0068(7) 0.0021(8)
C6 0.0254(9) 0.0250(9) 0.0173(8) 0.0018(7) 0.0018(6) 0.0021(7)
C7 0.0269(9) 0.0231(8) 0.0201(8) 0.0005(7) 0.0007(7) 0.0015(7)
C8 0.0223(9) 0.0250(9) 0.0212(9) -0.0002(7) 0.0014(7) 0.0040(7)
C9 0.0257(9) 0.0273(9) 0.0183(8) 0.0048(7) 0.0018(6) 0.0014(7)
C10 0.0296(9) 0.0266(9) 0.0197(8) 0.0039(8) 0.0005(7) -0.0025(7)
C11 0.0260(9) 0.0238(9) 0.0209(8) -0.0015(7) 0.0002(7) 0.0039(7)
O11 0.0297(7) 0.0317(8) 0.0249(7) -0.0075(6) 0.0040(6) -0.0043(6)
C12 0.0347(10) 0.0290(10) 0.0239(9) 0.0027(8) -0.0009(8) 0.0043(8)
C13 0.0312(10) 0.0322(10) 0.0260(10) 0.0005(8) 0.0093(8) 0.0018(8)
C14 0.0282(9) 0.0335(10) 0.0264(9) 0.0076(8) 0.0109(7) 0.0004(8)
C15 0.0369(11) 0.0319(10) 0.0231(9) 0.0056(8) 0.0102(8) -0.0007(8)
C16 0.0421(13) 0.0376(12) 0.0314(11) 0.0092(9) 0.0167(10) 0.0062(9)
C17 0.0364(12) 0.0587(15) 0.0361(12) 0.0159(11) 0.0142(10) 0.0169(11)
C18 0.0252(10) 0.0668(17) 0.0435(13) 0.0095(11) 0.0032(9) 0.0111(12)
C19 0.0240(9) 0.0471(13) 0.0392(11) 0.0059(9) 0.0072(8) 0.0041(10)
C20 0.0515(14) 0.0358(12) 0.0306(11) -0.0086(10) 0.0039(10) -0.0001(9)
C21 0.0446(15) 0.094(3) 0.0574(17) 0.0211(17) 0.0119(13) 0.0422(19)
C22 0.0265(11) 0.0609(17) 0.0689(18) -0.0046(12) 0.0016(11) 0.0095(15)

loop_
_atom_type_symbol
_atom_type_description
_atom_type_scat_dispersion_real
_atom_type_scat_dispersion_imag
_atom_type_scat_source
C C 0.0181 0.0091 'International Tables Vol C Tables 4.2.6.8 and 6.1.1.4'
H H 0.0000 0.0000 'International Tables Vol C Tables 4.2.6.8 and 6.1.1.4'
Br Br -0.6763 1.2805 'International Tables Vol C Tables 4.2.6.8 and 6.1.1.4'
N N 0.0311 0.0180 'International Tables Vol C Tables 4.2.6.8 and 6.1.1.4'
O O 0.0492 0.0322 'International Tables Vol C Tables 4.2.6.8 and 6.1.1.4'

loop_
_geom_angle_atom_site_label_1
_geom_angle_atom_site_label_2
_geom_angle_atom_site_label_3
_geom_angle_site_symmetry_1
_geom_angle_site_symmetry_3
_geom_angle
_geom_angle_publ_flag
C2 O1 C5 . . 108.79(14) ?
O1 C2 N3 . . 104.01(15) ?
O1 C2 C6 . . 109.02(15) ?
N3 C2 C6 . . 112.83(16) ?
O1 C2 H2 . . 110.3 ?
N3 C2 H2 . . 110.3 ?
C6 C2 H2 . . 110.3 ?
C12 N3 C2 . . 112.92(16) ?
C12 N3 C4 . . 113.51(15) ?
C2 N3 C4 . . 102.26(15) ?
N3 C4 C5 . . 101.41(15) ?
N3 C4 H4A . . 111.5 ?
C5 C4 H4A . . 111.5 ?
N3 C4 H4B . . 111.5 ?
C5 C4 H4B . . 111.5 ?
H4A C4 H4B . . 109.3 ?
O1 C5 C13 . . 110.61(17) ?
O1 C5 C4 . . 104.45(16) ?
C13 C5 C4 . . 113.71(17) ?
O1 C5 H5 . . 109.3 ?
C13 C5 H5 . . 109.3 ?
C4 C5 H5 . . 109.3 ?
C7 C6 C11 . . 119.50(17) ?
C7 C6 C2 . . 119.82(17) ?
C11 C6 C2 . . 120.64(17) ?
C6 C7 C8 . . 119.94(18) ?
C6 C7 H7 . . 120.0 ?
C8 C7 H7 . . 120.0 ?
C9 C8 C7 . . 121.00(18) ?
C9 C8 Br1 . . 119.54(14) ?
C7 C8 Br1 . . 119.46(15) ?
C10 C9 C8 . . 119.20(17) ?
C10 C9 H9 . . 120.4 ?
C8 C9 H9 . . 120.4 ?
C9 C10 C11 . . 120.70(18) ?
C9 C10 H10 . . 119.7 ?
C11 C10 H10 . . 119.7 ?
O11 C11 C10 . . 118.61(18) ?
O11 C11 C6 . . 121.74(17) ?
C10 C11 C6 . . 119.65(18) ?
C11 O11 H11 . . 105(2) ?
N3 C12 H12A . . 109.5 ?
N3 C12 H12B . . 109.5 ?
H12A C12 H12B . . 109.5 ?
N3 C12 H12C . . 109.5 ?
H12A C12 H12C . . 109.5 ?
H12B C12 H12C . . 109.5 ?
C14 C13 C5 . . 113.25(17) ?
C14 C13 H13A . . 108.9 ?
C5 C13 H13A . . 108.9 ?
C14 C13 H13B . . 108.9 ?
C5 C13 H13B . . 108.9 ?
H13A C13 H13B . . 107.7 ?
C19 C14 C15 . . 119.3(2) ?
C19 C14 C13 . . 120.0(2) ?
C15 C14 C13 . . 120.7(2) ?
C16 C15 C14 . . 119.4(2) ?
C16 C15 C20 . . 118.9(2) ?
C14 C15 C20 . . 121.7(2) ?
C17 C16 C15 . . 121.8(2) ?
C17 C16 H16 . . 119.1 ?
C15 C16 H16 . . 119.1 ?
C16 C17 C18 . . 118.2(2) ?
C16 C17 C21 . . 120.5(3) ?
C18 C17 C21 . . 121.3(3) ?
C17 C18 C19 . . 122.1(2) ?
C17 C18 H18 . . 119.0 ?
C19 C18 H18 . . 119.0 ?
C18 C19 C14 . . 119.2(2) ?
C18 C19 C22 . . 118.8(2) ?
C14 C19 C22 . . 122.0(2) ?
C15 C20 H20A . . 109.5 ?
C15 C20 H20B . . 109.5 ?
H20A C20 H20B . . 109.5 ?
C15 C20 H20C . . 109.5 ?
H20A C20 H20C . . 109.5 ?
H20B C20 H20C . . 109.5 ?
C17 C21 H21A . . 109.5 ?
C17 C21 H21B . . 109.5 ?
H21A C21 H21B . . 109.5 ?
C17 C21 H21C . . 109.5 ?
H21A C21 H21C . . 109.5 ?
H21B C21 H21C . . 109.5 ?
C19 C22 H22A . . 109.5 ?
C19 C22 H22B . . 109.5 ?
H22A C22 H22B . . 109.5 ?
C19 C22 H22C . . 109.5 ?
H22A C22 H22C . . 109.5 ?
H22B C22 H22C . . 109.5 ?

loop_
_geom_bond_atom_site_label_1
_geom_bond_atom_site_label_2
_geom_bond_site_symmetry_2
_geom_bond_distance
_geom_bond_publ_flag
Br1 C8 . 1.9019(19) ?
O1 C2 . 1.424(2) ?
O1 C5 . 1.448(2) ?
C2 N3 . 1.472(2) ?
C2 C6 . 1.509(3) ?
C2 H2 . 1.0000 ?
N3 C12 . 1.465(2) ?
N3 C4 . 1.472(3) ?
C4 C5 . 1.525(3) ?
C4 H4A . 0.9900 ?
C4 H4B . 0.9900 ?
C5 C13 . 1.524(3) ?
C5 H5 . 1.0000 ?
C6 C7 . 1.388(3) ?
C6 C11 . 1.404(3) ?
C7 C8 . 1.389(3) ?
C7 H7 . 0.9500 ?
C8 C9 . 1.388(3) ?
C9 C10 . 1.383(3) ?
C9 H9 . 0.9500 ?
C10 C11 . 1.396(3) ?
C10 H10 . 0.9500 ?
C11 O11 . 1.356(2) ?
O11 H11 . 0.81(4) ?
C12 H12A . 0.9800 ?
C12 H12B . 0.9800 ?
C12 H12C . 0.9800 ?
C13 C14 . 1.513(3) ?
C13 H13A . 0.9900 ?
C13 H13B . 0.9900 ?
C14 C19 . 1.404(3) ?
C14 C15 . 1.407(3) ?
C15 C16 . 1.401(3) ?
C15 C20 . 1.505(3) ?
C16 C17 . 1.382(4) ?
C16 H16 . 0.9500 ?
C17 C18 . 1.385(4) ?
C17 C21 . 1.513(4) ?
C18 C19 . 1.399(4) ?
C18 H18 . 0.9500 ?
C19 C22 . 1.510(4) ?
C20 H20A . 0.9800 ?
C20 H20B . 0.9800 ?
C20 H20C . 0.9800 ?
C21 H21A . 0.9800 ?
C21 H21B . 0.9800 ?
C21 H21C . 0.9800 ?
C22 H22A . 0.9800 ?
C22 H22B . 0.9800 ?
C22 H22C . 0.9800 ?

loop_
_geom_hbond_atom_site_label_D
_geom_hbond_atom_site_label_H
_geom_hbond_atom_site_label_A
_geom_hbond_site_symmetry_A
_geom_hbond_distance_DH
_geom_hbond_distance_HA
_geom_hbond_distance_DA
_geom_hbond_angle_DHA
_geom_hbond_publ_flag
O11 H11 N3 . 0.81(4) 1.89(4) 2.644(2) 155(3) yes
C4 H4A O1 4_566 0.99 2.58 3.564(2) 171 yes
C20 H20B O11 1_565 0.98 2.57 3.548(3) 173 yes
C20 H20C O1 . 0.98 2.55 3.332(3) 136 yes
C2 H2 Cg2 4_566 1.00 2.91 3.908(2) 176 yes
C4 H4B Cg3 4_566 0.99 2.88 3.622(2) 132 yes
C21 H21C Cg3 4_575 0.98 2.93 3.723(4) 138 yes

loop_
_geom_torsion_atom_site_label_1
_geom_torsion_atom_site_label_2
_geom_torsion_atom_site_label_3
_geom_torsion_atom_site_label_4
_geom_torsion_site_symmetry_1
_geom_torsion_site_symmetry_2
_geom_torsion_site_symmetry_3
_geom_torsion_site_symmetry_4
_geom_torsion
_geom_torsion_publ_flag
C5 O1 C2 N3 . . . . 23.8(2) ?
C5 O1 C2 C6 . . . . 144.39(16) ?
O1 C2 N3 C12 . . . . -163.70(15) ?
C6 C2 N3 C12 . . . . 78.3(2) ?
O1 C2 N3 C4 . . . . -41.36(18) ?
C6 C2 N3 C4 . . . . -159.35(16) ?
C12 N3 C4 C5 . . . . 163.78(17) ?
C2 N3 C4 C5 . . . . 41.84(18) ?
C2 O1 C5 C13 . . . . 125.28(18) ?
C2 O1 C5 C4 . . . . 2.6(2) ?
N3 C4 C5 O1 . . . . -27.6(2) ?
N3 C4 C5 C13 . . . . -148.32(17) ?
O1 C2 C6 C7 . . . . 98.9(2) ?
N3 C2 C6 C7 . . . . -146.13(17) ?
O1 C2 C6 C11 . . . . -79.0(2) ?
N3 C2 C6 C11 . . . . 36.0(2) ?
C11 C6 C7 C8 . . . . -0.7(3) ?
C2 C6 C7 C8 . . . . -178.59(17) ?
C6 C7 C8 C9 . . . . -0.2(3) ?
C6 C7 C8 Br1 . . . . -179.44(14) ?
C7 C8 C9 C10 . . . . 1.0(3) ?
Br1 C8 C9 C10 . . . . -179.76(14) ?
C8 C9 C10 C11 . . . . -0.9(3) ?
C9 C10 C11 O11 . . . . -179.15(17) ?
C9 C10 C11 C6 . . . . -0.1(3) ?
C7 C6 C11 O11 . . . . 179.93(17) ?
C2 C6 C11 O11 . . . . -2.2(3) ?
C7 C6 C11 C10 . . . . 0.9(3) ?
C2 C6 C11 C10 . . . . 178.71(17) ?
O1 C5 C13 C14 . . . . 64.6(2) ?
C4 C5 C13 C14 . . . . -178.21(18) ?
C5 C13 C14 C19 . . . . 80.4(2) ?
C5 C13 C14 C15 . . . . -99.8(2) ?
C19 C14 C15 C16 . . . . 1.7(3) ?
C13 C14 C15 C16 . . . . -178.05(18) ?
C19 C14 C15 C20 . . . . -178.2(2) ?
C13 C14 C15 C20 . . . . 2.1(3) ?
C14 C15 C16 C17 . . . . -1.0(3) ?
C20 C15 C16 C17 . . . . 178.9(2) ?
C15 C16 C17 C18 . . . . -0.1(4) ?
C15 C16 C17 C21 . . . . 179.6(2) ?
C16 C17 C18 C19 . . . . 0.5(4) ?
C21 C17 C18 C19 . . . . -179.2(3) ?
C17 C18 C19 C14 . . . . 0.2(4) ?
C17 C18 C19 C22 . . . . 179.8(3) ?
C15 C14 C19 C18 . . . . -1.3(3) ?
C13 C14 C19 C18 . . . . 178.4(2) ?
C15 C14 C19 C22 . . . . 179.1(2) ?
C13 C14 C19 C22 . . . . -1.1(3) ?

_cod_database_fobs_code 2244110
